data_8103393
loop_
_publ_author_name
'Kremer, R.K.'
'Gibson, B.'
'Poettgen, R.'

_publ_section_title
;
 Crystal structure of ytterbium silver germanide, Yb Ag Ge
;
_journal_name_full 'Zeitschrift fuer Kristallographie (149,1979-)'
_journal_page_first 58
_journal_page_last 58
_journal_volume 212
_journal_year 1997
_chemical_formula_sum 'Ag Ge Yb'
_chemical_name_systematic 'Yb Ag Ge'
_space_group_IT_number 189
_symmetry_space_group_name_Hall 'P -6 -2'
_symmetry_space_group_name_H-M 'P -6 2 m'
_cell_angle_alpha 90
_cell_angle_beta 90
_cell_angle_gamma 120
_cell_formula_units_Z 3
_cell_length_a 7.0524
_cell_length_b 7.0524
_cell_length_c 4.1387
_cell_volume 178.266
_citation_journal_id_ASTM ZEKRDZ
_cod_data_source_file silver1-2_295.cif
_cod_data_source_block Ag1Ge1Yb1
_cod_original_formula_sum 'Ag1 Ge1 Yb1'
_cod_database_code 8103393

loop_
_symmetry_equiv_pos_as_xyz
x,y,z
-x+y,-x,-z
-y,x-y,z
x,y,-z
-x+y,-x,z
-y,x-y,-z
y,x,z
x-y,-y,-z
-x,-x+y,z
y,x,-z
x-y,-y,z
-x,-x+y,-z

loop_
_atom_site_label
_atom_site_type_symbol
_atom_site_fract_x
_atom_site_fract_y
_atom_site_fract_z
_atom_site_occupancy
_atom_site_U_iso_or_equiv
Ge2 Ge-4 0 0 0 1 0.0
Yb1 Yb+3 0.58159 0 0 1 0.0
Ge1 Ge-4 0.3333 0.6667 0.5 1 0.0
Ag1 Ag+1 0.25011 0 0.5 1 0.0
